data_4506797
loop_
_publ_author_name
'Lisnard, Laurent'
'Chamoreau, Lise-Marie'
'Li, Yanling'
'Journaux, Yves'

_publ_section_title
;
 Solvothermal Synthesis of Oxamate-Based Helicate: Temperature Dependence
 of the Hydrogen Bond Structuring in the Solid
;
_journal_issue 10
_journal_name_full 'Crystal Growth &amp; Design'
_journal_page_first 4955
_journal_paper_doi 10.1021/cg300877r
_journal_volume 12
_journal_year 2012
_chemical_formula_moiety 'C30 H18 Co2 N6 O18, 2(C6 H16 N), 3(C3 H7 N O), 10 (H2 O)'
_chemical_formula_sum 'C51 H91 Co2 N11 O31'
_chemical_formula_weight 1472.21
_chemical_name_systematic
;
 ?
;
_space_group_IT_number 167
_symmetry_cell_setting trigonal
_symmetry_Int_Tables_number 167
_symmetry_space_group_name_Hall '-R 3 2"c'
_symmetry_space_group_name_H-M 'R -3 c :H'
_atom_sites_solution_hydrogens geom
_atom_sites_solution_primary direct
_atom_sites_solution_secondary difmap
_audit_creation_method SHELXL-97
_cell_angle_alpha 90.00
_cell_angle_beta 90.00
_cell_angle_gamma 120.00
_cell_formula_units_Z 6
_cell_length_a 17.527(2)
_cell_length_b 17.527(2)
_cell_length_c 46.452(7)
_cell_measurement_reflns_used 94
_cell_measurement_temperature 200(2)
_cell_measurement_theta_max 18.8
_cell_measurement_theta_min 3.7
_cell_volume 12358(3)
_computing_cell_refinement 'Dirax/lsq (Duisenberg & Schreurs, 1989-2000)'
_computing_data_collection 'Collect (Nonius BV, 1997-2000)'
_computing_data_reduction 'EvalCCD (Duisenberg & Schreurs 1990-2000)'
_computing_molecular_graphics 'DIAMOND. Crystal Impact GbR, Bonn, Germany'
_computing_publication_material 'WinGX publication routines (Farrugia, 1999)'
_computing_structure_refinement 'SHELXL-97 (Sheldrick, 2008)'
_computing_structure_solution 'SUPERFLIP (Palatinus & Chapuis, 2007)'
_diffrn_ambient_temperature 200(2)
_diffrn_detector_area_resol_mean 9
_diffrn_measured_fraction_theta_full 0.998
_diffrn_measured_fraction_theta_max 0.998
_diffrn_measurement_device_type KappaCCD
_diffrn_measurement_method '\f and \w scans'
_diffrn_radiation_monochromator graphite
_diffrn_radiation_source 'fine-focus sealed tube'
_diffrn_radiation_type MoK\a
_diffrn_radiation_wavelength 0.71073
_diffrn_reflns_av_R_equivalents 0.0960
_diffrn_reflns_av_sigmaI/netI 0.0519
_diffrn_reflns_limit_h_max 20
_diffrn_reflns_limit_h_min -16
_diffrn_reflns_limit_k_max 17
_diffrn_reflns_limit_k_min -20
_diffrn_reflns_limit_l_max 49
_diffrn_reflns_limit_l_min -55
_diffrn_reflns_number 19834
_diffrn_reflns_theta_full 24.99
_diffrn_reflns_theta_max 24.99
_diffrn_reflns_theta_min 2.21
_exptl_absorpt_coefficient_mu 0.480
_exptl_absorpt_correction_T_max 1
_exptl_absorpt_correction_T_min 0.138
_exptl_absorpt_correction_type multi-scan
_exptl_absorpt_process_details
;
SADABS, Bruker AXS Inc., Madison, 
Wisconsin, USA. 
;
_exptl_crystal_colour red-orange
_exptl_crystal_density_diffrn 1.187
_exptl_crystal_density_method 'not measured'
_exptl_crystal_description prism
_exptl_crystal_F_000 4656
_exptl_crystal_size_max 0.32
_exptl_crystal_size_mid 0.19
_exptl_crystal_size_min 0.17
_refine_diff_density_max 1.828
_refine_diff_density_min -0.543
_refine_diff_density_rms 0.135
_refine_ls_extinction_method none
_refine_ls_goodness_of_fit_ref 1.135
_refine_ls_hydrogen_treatment constr
_refine_ls_matrix_type full
_refine_ls_number_parameters 124
_refine_ls_number_reflns 2416
_refine_ls_number_restraints 9
_refine_ls_restrained_S_all 1.139
_refine_ls_R_factor_all 0.1257
_refine_ls_R_factor_gt 0.0849
_refine_ls_shift/su_max 0.004
_refine_ls_shift/su_mean 0.000
_refine_ls_structure_factor_coef Fsqd
_refine_ls_weighting_details 'calc w=1/[\s^2^(Fo^2^)+(0.2000P)^2^+0.0000P] where P=(Fo^2^+2Fc^2^)/3'
_refine_ls_weighting_scheme calc
_refine_ls_wR_factor_gt 0.2619
_refine_ls_wR_factor_ref 0.2981
_reflns_number_gt 1595
_reflns_number_total 2416
_reflns_threshold_expression >2\s(I)
_cod_data_source_file cg300877r_si_003.cif
_cod_data_source_block ll-st28d
_cod_original_cell_volume 12359(3)
_cod_original_sg_symbol_H-M 'R -3 c'
_cod_database_code 4506797

loop_
_symmetry_equiv_pos_as_xyz
'x, y, z'
'-y, x-y, z'
'y, x, -z+1/2'
'-x+y, -x, z'
'-x, -x+y, -z+1/2'
'x-y, -y, -z+1/2'
'x+2/3, y+1/3, z+1/3'
'-y+2/3, x-y+1/3, z+1/3'
'y+2/3, x+1/3, -z+5/6'
'-x+y+2/3, -x+1/3, z+1/3'
'-x+2/3, -x+y+1/3, -z+5/6'
'x-y+2/3, -y+1/3, -z+5/6'
'x+1/3, y+2/3, z+2/3'
'-y+1/3, x-y+2/3, z+2/3'
'y+1/3, x+2/3, -z+7/6'
'-x+y+1/3, -x+2/3, z+2/3'
'-x+1/3, -x+y+2/3, -z+7/6'
'x-y+1/3, -y+2/3, -z+7/6'
'-x, -y, -z'
'y, -x+y, -z'
'-y, -x, z-1/2'
'x-y, x, -z'
'x, x-y, z-1/2'
'-x+y, y, z-1/2'
'-x+2/3, -y+1/3, -z+1/3'
'y+2/3, -x+y+1/3, -z+1/3'
'-y+2/3, -x+1/3, z-1/6'
'x-y+2/3, x+1/3, -z+1/3'
'x+2/3, x-y+1/3, z-1/6'
'-x+y+2/3, y+1/3, z-1/6'
'-x+1/3, -y+2/3, -z+2/3'
'y+1/3, -x+y+2/3, -z+2/3'
'-y+1/3, -x+2/3, z+1/6'
'x-y+1/3, x+2/3, -z+2/3'
'x+1/3, x-y+2/3, z+1/6'
'-x+y+1/3, y+2/3, z+1/6'

loop_
_atom_site_label
_atom_site_type_symbol
_atom_site_fract_x
_atom_site_fract_y
_atom_site_fract_z
_atom_site_U_iso_or_equiv
_atom_site_adp_type
_atom_site_occupancy
_atom_site_symmetry_multiplicity
_atom_site_calc_flag
_atom_site_refinement_flags
_atom_site_disorder_assembly
_atom_site_disorder_group
Co1 Co 0.6667 0.3333 0.01683(2) 0.0329(5) Uani 1 3 d S . .
O1 O 0.5731(2) 0.3434(2) -0.00722(7) 0.0489(10) Uani 1 1 d . . .
O2 O 0.5039(4) 0.4181(4) -0.00920(12) 0.107(2) Uani 1 1 d . . .
O3 O 0.6564(2) 0.4294(2) 0.03991(7) 0.0382(9) Uani 1 1 d . . .
N1 N 0.5928(3) 0.5141(3) 0.03666(10) 0.0520(13) Uani 1 1 d . A .
H1 H 0.5563 0.5230 0.0260 0.062 Uiso 1 1 calc R . .
C1 C 0.5570(4) 0.4006(4) 0.00110(13) 0.0528(15) Uani 1 1 d . . .
C2 C 0.6066(3) 0.4503(3) 0.02846(11) 0.0403(12) Uani 1 1 d . . .
C3 C 0.6302(4) 0.5701(3) 0.06069(12) 0.0521(16) Uani 1 1 d . . .
C4 C 0.6667 0.5486(4) 0.0833 0.0462(19) Uani 1 2 d S . .
H4 H 0.6667 0.4944 0.0833 0.055 Uiso 1 2 calc SR . .
C5A C 0.6294(9) 0.6502(7) 0.0608(3) 0.029(2) Uiso 0.50 1 d P A 1
H5A H 0.6032 0.6646 0.0454 0.035 Uiso 0.50 1 calc PR A 1
C6A C 0.6667 0.7067(8) 0.0833 0.035(3) Uiso 0.50 2 d SP . 1
H6A H 0.6667 0.7609 0.0833 0.041 Uiso 0.50 2 calc SPR . 1
C5B C 0.5966(16) 0.6315(15) 0.0676(5) 0.039(6) Uiso 0.25 1 d P . 2
H5B H 0.5528 0.6330 0.0560 0.047 Uiso 0.25 1 calc PR . 2
C5C C 0.6603(13) 0.6606(11) 0.0538(5) 0.027(5) Uiso 0.25 1 d P . 2
H5C H 0.6515 0.6777 0.0353 0.033 Uiso 0.25 1 calc PR . 2
C6C C 0.7028(11) 0.7218(12) 0.0754(4) 0.028(4) Uiso 0.25 1 d P . 2
H6C H 0.7087 0.7785 0.0738 0.034 Uiso 0.25 1 calc PR . 2
N2 N 0.6667 0.3333 -0.0786(17) 0.45(3) Uiso 1 3 d SDU . 2
C7 C 0.641(4) 0.397(3) -0.0746(14) 0.53(3) Uiso 1 1 d DU B 2
C8 C 0.560(4) 0.382(5) -0.0898(19) 0.69(4) Uiso 1 1 d DU B 2
O1W O 0.6667 0.3333 -0.1667 0.79(11) Uiso 1 6 d S C 2
O4 O 0.309(2) 0.3851(19) 0.0717(7) 0.268(13) Uiso 0.50 1 d PD . 2
C9 C 0.373(3) 0.376(3) 0.0585(7) 0.42(2) Uiso 1 1 d D . 2
N3 N 0.395(3) 0.3333 0.0833 0.397(17) Uiso 1 2 d SD . 2
C10 C 0.467(3) 0.3333 0.0833 0.397(17) Uiso 1 2 d SD . 2
O2WA O 0.4217(11) 0.1870(11) -0.0270(4) 0.137(5) Uiso 0.50 1 d P D 2
O2WB O 0.3520(17) 0.1600(16) -0.0031(6) 0.214(9) Uiso 0.50 1 d P D 2
O3W O 0.276(2) 0.089(3) -0.0283(9) 0.309(16) Uiso 0.50 1 d P D 2

loop_
_atom_site_aniso_label
_atom_site_aniso_U_11
_atom_site_aniso_U_22
_atom_site_aniso_U_33
_atom_site_aniso_U_23
_atom_site_aniso_U_13
_atom_site_aniso_U_12
Co1 0.0327(6) 0.0327(6) 0.0332(7) 0.000 0.000 0.0163(3)
O1 0.061(2) 0.055(2) 0.043(2) -0.0215(18) -0.0233(17) 0.038(2)
O2 0.159(5) 0.120(4) 0.105(4) -0.073(3) -0.105(4) 0.118(4)
O3 0.046(2) 0.0362(18) 0.039(2) -0.0106(15) -0.0198(15) 0.0260(16)
N1 0.067(3) 0.053(3) 0.056(3) -0.023(2) -0.040(2) 0.044(2)
C1 0.065(4) 0.054(3) 0.049(3) -0.022(3) -0.036(3) 0.037(3)
C2 0.046(3) 0.040(3) 0.039(3) -0.012(2) -0.023(2) 0.025(2)
C3 0.073(4) 0.039(3) 0.055(3) -0.022(2) -0.040(3) 0.036(3)
C4 0.064(5) 0.032(2) 0.053(5) -0.0164(19) -0.033(4) 0.032(2)

loop_
_atom_type_symbol
_atom_type_description
_atom_type_scat_dispersion_real
_atom_type_scat_dispersion_imag
_atom_type_scat_source
C C 0.0033 0.0016 'International Tables Vol C Tables 4.2.6.8 and 6.1.1.4'
H H 0.0000 0.0000 'International Tables Vol C Tables 4.2.6.8 and 6.1.1.4'
Co Co 0.3494 0.9721 'International Tables Vol C Tables 4.2.6.8 and 6.1.1.4'
N N 0.0061 0.0033 'International Tables Vol C Tables 4.2.6.8 and 6.1.1.4'
O O 0.0106 0.0060 'International Tables Vol C Tables 4.2.6.8 and 6.1.1.4'

loop_
_geom_angle_atom_site_label_1
_geom_angle_atom_site_label_2
_geom_angle_atom_site_label_3
_geom_angle
_geom_angle_site_symmetry_1
_geom_angle_site_symmetry_3
O1 Co1 O1 93.47(14) 2_655 4_665
O1 Co1 O1 93.47(14) 2_655 .
O1 Co1 O1 93.47(14) 4_665 .
O1 Co1 O3 91.96(14) 2_655 4_665
O1 Co1 O3 79.34(12) 4_665 4_665
O1 Co1 O3 171.24(13) . 4_665
O1 Co1 O3 79.34(12) 2_655 2_655
O1 Co1 O3 171.24(13) 4_665 2_655
O1 Co1 O3 91.96(14) . 2_655
O3 Co1 O3 95.80(12) 4_665 2_655
O1 Co1 O3 171.24(13) 2_655 .
O1 Co1 O3 91.96(14) 4_665 .
O1 Co1 O3 79.34(12) . .
O3 Co1 O3 95.80(12) 4_665 .
O3 Co1 O3 95.80(12) 2_655 .
C1 O1 Co1 114.6(3) . .
C2 O3 Co1 112.5(3) . .
C2 N1 C3 127.0(4) . .
C2 N1 H1 116.5 . .
C3 N1 H1 116.5 . .
O2 C1 O1 126.8(5) . .
O2 C1 C2 118.0(5) . .
O1 C1 C2 115.2(4) . .
O3 C2 N1 126.3(4) . .
O3 C2 C1 118.2(4) . .
N1 C2 C1 115.5(4) . .
C4 C3 C5A 120.5(6) . .
C4 C3 N1 122.0(4) . .
C5A C3 N1 117.5(6) . .
C4 C3 C5C 120.5(8) . .
C5A C3 C5C 23.4(8) . .
N1 C3 C5C 112.3(9) . .
C4 C3 C5B 115.8(9) . .
C5A C3 C5B 23.3(8) . .
N1 C3 C5B 117.2(9) . .
C5C C3 C5B 46.7(12) . .
C3 C4 C3 119.2(6) 17_654 .
C3 C4 H4 120.4 17_654 .
C3 C4 H4 120.4 . .
C6A C5A C3 119.0(10) . .
C6A C5A H5A 120.5 . .
C3 C5A H5A 120.5 . .
C5A C6A C5A 121.8(14) 17_654 .
C5A C6A H6A 119.1 17_654 .
C5A C6A H6A 119.1 . .
C6C C5B C3 118.5(17) 17_654 .
C6C C5B H5B 120.7 17_654 .
C3 C5B H5B 120.7 . .
C6C C5C C3 117.1(16) . .
C6C C5C C6C 43.3(14) . 17_654
C3 C5C C6C 93.4(13) . 17_654
C6C C5C H5C 121.5 . .
C3 C5C H5C 121.5 . .
C6C C5C H5C 129.9 17_654 .
C5B C6C C5C 120.9(18) 17_654 .
C5B C6C H6C 119.6 17_654 .
C5C C6C H6C 119.6 . .
C7 N2 C7 118(2) 4_665 2_655
C7 N2 C7 118(2) 4_665 .
C7 N2 C7 118(2) 2_655 .
N2 C7 C8 116(3) . .
O4 C9 N3 98(3) . .
C10 N3 C9 119.9(18) . 18_554
C10 N3 C9 119.9(18) . .
C9 N3 C9 120(4) 18_554 .
O2WA O2WB O3W 86.5(19) . .

loop_
_geom_bond_atom_site_label_1
_geom_bond_atom_site_label_2
_geom_bond_distance
_geom_bond_site_symmetry_2
Co1 O1 2.063(3) 2_655
Co1 O1 2.063(3) 4_665
Co1 O1 2.063(3) .
Co1 O3 2.079(3) 4_665
Co1 O3 2.079(3) 2_655
Co1 O3 2.079(3) .
O1 C1 1.231(6) .
O2 C1 1.213(6) .
O3 C2 1.225(5) .
N1 C2 1.313(6) .
N1 C3 1.413(6) .
N1 H1 0.8800 .
C1 C2 1.541(7) .
C3 C4 1.378(6) .
C3 C5A 1.411(11) .
C3 C5C 1.434(18) .
C3 C5B 1.50(2) .
C4 C3 1.378(6) 17_654
C4 H4 0.9500 .
C5A C6A 1.362(12) .
C5A H5A 0.9500 .
C6A C5A 1.362(12) 17_654
C6A H6A 0.9500 .
C5B C6C 1.38(3) 17_654
C5B H5B 0.9500 .
C5C C6C 1.38(2) .
C5C C6C 1.93(3) 17_654
C5C H5C 0.9500 .
C6C C5B 1.38(3) 17_654
C6C H6C 0.9500 .
N2 C7 1.41(2) 4_665
N2 C7 1.41(2) 2_655
N2 C7 1.41(2) .
C7 C8 1.48(2) .
O4 C9 1.358(19) .
C9 N3 1.525(17) .
N3 C10 1.263(19) .
N3 C9 1.525(17) 18_554
O2WA O2WB 1.54(3) .
O2WB O3W 1.74(4) .
